data_2009214
loop_
_publ_author_name
'Kuppayee, M.'
'Kumaran, D.'
'Ponnuswamy, M. N.'
'Kandaswamy, M.'
'Jayanthi Violet, M.'
'Chinnakali, K.'
'Hoong-Kun Fun'

_publ_section_title
;
 1,4-Bis(2-hydroxy-5-methylbenzyl)piperazine
;
_journal_issue 12
_journal_name_full 'Acta Crystallographica Section C'
_journal_page_first 2147
_journal_page_last 2149
_journal_paper_doi 10.1107/S0108270199010781
_journal_volume 55
_journal_year 1999
_chemical_formula_sum 'C20 H26 N2 O2'
_chemical_formula_weight 326.43
_chemical_name_systematic
;
1,4-Bis(2-hydroxy-5-methylbenzyl)piperazine
;
_space_group_IT_number 14
_symmetry_cell_setting monoclinic
_symmetry_space_group_name_Hall '-P 2ybc'
_symmetry_space_group_name_H-M 'P 1 21/c 1'
_audit_creation_method SHELXL
_cell_angle_alpha 90.00
_cell_angle_beta 92.920(10)
_cell_angle_gamma 90.00
_cell_formula_units_Z 2
_cell_length_a 5.8940(10)
_cell_length_b 8.8060(10)
_cell_length_c 17.1760(10)
_cell_measurement_reflns_used 42
_cell_measurement_temperature 293(2)
_cell_measurement_theta_max 13.51
_cell_measurement_theta_min 6.22
_cell_volume 890.32(19)
_computing_cell_refinement XSCANS
_computing_data_collection 'XSCANS (Siemens, 1994)'
_computing_data_reduction XSCANS
_computing_molecular_graphics 'ZORTEP (Zsolnai, 1997)'
_computing_publication_material 'PARST (Nardelli, 1983, 1995)'
_computing_structure_refinement 'SHELXL93 (Sheldrick, 1993)'
_computing_structure_solution 'SHELXS86 (Sheldrick, 1985)'
_diffrn_ambient_temperature 293(2)
_diffrn_measurement_device 'Siemens P4'
_diffrn_measurement_method '\q/2\q scans'
_diffrn_radiation_monochromator graphite
_diffrn_radiation_source 'fine-focus sealed tube'
_diffrn_radiation_type MoK\a
_diffrn_radiation_wavelength 0.71073
_diffrn_reflns_av_R_equivalents 0.033
_diffrn_reflns_av_sigmaI/netI 0.043
_diffrn_reflns_limit_h_max 7
_diffrn_reflns_limit_h_min -1
_diffrn_reflns_limit_k_max 11
_diffrn_reflns_limit_k_min -1
_diffrn_reflns_limit_l_max 22
_diffrn_reflns_limit_l_min -22
_diffrn_reflns_number 2946
_diffrn_reflns_theta_max 27.50
_diffrn_reflns_theta_min 2.37
_diffrn_standards_decay_% <1
_diffrn_standards_interval_count 97
_diffrn_standards_interval_time 60
_diffrn_standards_number 3
_exptl_absorpt_coefficient_mu 0.079
_exptl_absorpt_correction_type none
_exptl_crystal_colour colourless
_exptl_crystal_density_diffrn 1.218
_exptl_crystal_density_meas ?
_exptl_crystal_description needle
_exptl_crystal_F_000 352
_exptl_crystal_size_max 0.40
_exptl_crystal_size_mid 0.35
_exptl_crystal_size_min 0.27
_refine_diff_density_max 0.15
_refine_diff_density_min -0.19
_refine_ls_extinction_method none
_refine_ls_goodness_of_fit_all 0.868
_refine_ls_goodness_of_fit_obs 0.975
_refine_ls_hydrogen_treatment refall
_refine_ls_matrix_type full
_refine_ls_number_parameters 161
_refine_ls_number_reflns 2036
_refine_ls_number_restraints 0
_refine_ls_restrained_S_all 0.868
_refine_ls_restrained_S_obs 0.975
_refine_ls_R_factor_all 0.068
_refine_ls_R_factor_obs 0.044
_refine_ls_shift/esd_max 0.01
_refine_ls_shift/esd_mean 0.001
_refine_ls_structure_factor_coef Fsqd
_refine_ls_weighting_details 'w = 1/[\s^2^(Fo^2^)+(0.0961P)^2^] where P=(Fo^2^+2Fc^2^)/3'
_refine_ls_weighting_scheme calc
_refine_ls_wR_factor_all 0.134
_refine_ls_wR_factor_obs 0.120
_reflns_number_observed 1342
_reflns_number_total 2036
_reflns_observed_criterion I>2\s(I)
_cod_data_source_file bk1485.cif
_cod_data_source_block p14
_cod_depositor_comments
;
The following automatic conversions were performed:

'_exptl_crystal_density_meas' value 'not measured' was changed to '?'
- the value is perceived as not measured.

Automatic conversion script
Id: cif_fix_values 3008 2015-01-20 13:52:24Z robertas 

The following automatic conversions were performed:

'_refine_ls_weighting_scheme' value 'calc w =
1/[\s^2^(Fo^2^)+(0.0961P)^2^] where P=(Fo^2^+2Fc^2^)/3' was changed
to 'calc'. New tag '_refine_ls_weighting_details' was created. The
value of the new tag was set to 'w = 1/[\s^2^(Fo^2^)+(0.0961P)^2^]
where P=(Fo^2^+2Fc^2^)/3'.

Automatic conversion script
Id: cif_fix_values 3143 2015-03-26 13:38:13Z robertas 
;
_cod_original_cell_volume 890.3(2)
_cod_original_sg_symbol_H-M 'P 21/c'
_cod_database_code 2009214
_cod_database_fobs_code 2009214

loop_
_symmetry_equiv_pos_as_xyz
'x, y, z'
'-x, y+1/2, -z+1/2'
'-x, -y, -z'
'x, -y-1/2, z-1/2'

loop_
_atom_site_aniso_label
_atom_site_aniso_U_11
_atom_site_aniso_U_22
_atom_site_aniso_U_33
_atom_site_aniso_U_12
_atom_site_aniso_U_13
_atom_site_aniso_U_23
C1 0.0474(7) 0.0468(7) 0.0386(6) 0.0024(6) 0.0057(6) 0.0047(5)
C2 0.0390(7) 0.0467(7) 0.0363(6) -0.0010(6) 0.0027(5) 0.0051(5)
C3 0.0472(7) 0.0480(8) 0.0416(7) 0.0033(6) 0.0062(6) 0.0034(6)
C4 0.0627(9) 0.0490(8) 0.0350(6) -0.0055(7) 0.0002(6) 0.0079(6)
C5 0.0542(8) 0.0667(10) 0.0444(7) 0.0006(8) -0.0075(7) 0.0181(7)
C6 0.0472(8) 0.0602(9) 0.0513(8) 0.0126(7) 0.0054(7) 0.0149(7)
C7 0.0385(7) 0.0710(10) 0.0417(7) 0.0022(8) 0.0009(6) 0.0044(7)
N8 0.0355(5) 0.0508(7) 0.0362(5) -0.0043(5) -0.0057(4) 0.0018(5)
C9 0.0387(7) 0.0629(9) 0.0481(8) -0.0123(7) -0.0120(6) 0.0083(7)
C10 0.0456(7) 0.0509(8) 0.0434(7) -0.0056(7) -0.0118(6) -0.0002(6)
O11 0.0692(7) 0.0701(7) 0.0455(6) 0.0194(6) 0.0072(5) -0.0049(5)
C12 0.107(2) 0.0754(12) 0.0391(8) -0.0016(13) -0.0020(9) -0.0019(8)

loop_
_atom_site_label
_atom_site_fract_x
_atom_site_fract_y
_atom_site_fract_z
_atom_site_U_iso_or_equiv
_atom_site_thermal_displace_type
_atom_site_calc_flag
_atom_site_refinement_flags
_atom_site_occupancy
_atom_site_disorder_group
_atom_site_type_symbol
C1 -0.2816(2) 0.7303(2) 0.30487(7) 0.0442(3) Uani d . 1 . C
C2 -0.0953(2) 0.6401(2) 0.28920(7) 0.0407(3) Uani d . 1 . C
C3 -0.0816(3) 0.5810(2) 0.21466(8) 0.0454(3) Uani d . 1 . C
C4 -0.2459(3) 0.6097(2) 0.15537(7) 0.0490(4) Uani d . 1 . C
C5 -0.4275(3) 0.6997(2) 0.17313(9) 0.0554(4) Uani d . 1 . C
C6 -0.4472(3) 0.7614(2) 0.24633(9) 0.0528(4) Uani d . 1 . C
C7 0.0933(2) 0.6117(2) 0.35038(8) 0.0504(4) Uani d . 1 . C
N8 0.0098(2) 0.58653(13) 0.42875(6) 0.0411(3) Uani d . 1 . N
C9 0.2025(2) 0.5784(2) 0.48658(8) 0.0504(4) Uani d . 1 . C
C10 -0.1221(3) 0.4458(2) 0.43254(8) 0.0471(4) Uani d . 1 . C
O11 -0.3070(2) 0.79147(14) 0.37748(6) 0.0615(4) Uani d . 1 . O
C12 -0.2267(5) 0.5430(3) 0.07507(10) 0.0739(6) Uani d . 1 . C
H3 0.042(3) 0.5212(19) 0.2054(8) 0.055(4) Uiso d . 1 . H
H5 -0.541(4) 0.717(2) 0.1335(12) 0.085(6) Uiso d . 1 . H
H6 -0.565(3) 0.8250(19) 0.2597(9) 0.061(5) Uiso d . 1 . H
H7A 0.202(3) 0.696(2) 0.3545(10) 0.070(5) Uiso d . 1 . H
H7B 0.191(3) 0.523(2) 0.3361(10) 0.070(5) Uiso d . 1 . H
H9A 0.289(3) 0.665(2) 0.4839(9) 0.061(5) Uiso d . 1 . H
H9B 0.307(3) 0.491(2) 0.4735(9) 0.069(5) Uiso d . 1 . H
H10A -0.249(3) 0.4514(18) 0.3944(9) 0.055(4) Uiso d . 1 . H
H10B -0.024(3) 0.360(2) 0.4193(8) 0.052(4) Uiso d . 1 . H
H11 -0.208(4) 0.738(3) 0.4083(13) 0.103(8) Uiso d . 1 . H
H12A -0.262(5) 0.613(3) 0.0391(15) 0.127(9) Uiso d . 1 . H
H12B -0.327(5) 0.451(3) 0.0649(13) 0.121(8) Uiso d . 1 . H
H12C -0.084(6) 0.499(4) 0.0657(16) 0.155(12) Uiso d . 1 . H

loop_
_atom_type_symbol
_atom_type_description
_atom_type_scat_dispersion_real
_atom_type_scat_dispersion_imag
_atom_type_scat_source
C C 0.0033 0.0016 'International Tables Vol C Tables 4.2.6.8 and 6.1.1.4'
H H 0.0000 0.0000 'International Tables Vol C Tables 4.2.6.8 and 6.1.1.4'
N N 0.0061 0.0033 'International Tables Vol C Tables 4.2.6.8 and 6.1.1.4'
O O 0.0106 0.0060 'International Tables Vol C Tables 4.2.6.8 and 6.1.1.4'

loop_
_geom_angle_atom_site_label_1
_geom_angle_atom_site_label_2
_geom_angle_atom_site_label_3
_geom_angle_site_symmetry_1
_geom_angle_site_symmetry_3
_geom_angle
_geom_angle_publ_flag
O11 C1 C2 . . 121.53(12) ?
O11 C1 C6 . . 118.28(13) ?
C2 C1 C6 . . 120.19(13) ?
C3 C2 C1 . . 118.41(12) ?
C3 C2 C7 . . 120.27(13) ?
C1 C2 C7 . . 121.27(12) ?
C2 C3 C4 . . 122.37(14) ?
C2 C3 H3 . . 117.2(9) ?
C4 C3 H3 . . 120.4(9) ?
C5 C4 C3 . . 117.50(13) ?
C5 C4 C12 . . 121.5(2) ?
C3 C4 C12 . . 121.0(2) ?
C4 C5 C6 . . 122.01(14) ?
C4 C5 H5 . . 117.5(12) ?
C6 C5 H5 . . 120.4(12) ?
C5 C6 C1 . . 119.50(15) ?
C5 C6 H6 . . 124.0(10) ?
C1 C6 H6 . . 116.4(10) ?
N8 C7 C2 . . 113.06(11) y
N8 C7 H7A . . 107.2(10) ?
C2 C7 H7A . . 112.3(10) ?
N8 C7 H7B . . 109.0(10) ?
C2 C7 H7B . . 111.5(10) ?
H7A C7 H7B . . 103.2(14) ?
C10 N8 C7 . . 111.74(12) y
C10 N8 C9 . . 108.75(11) y
C7 N8 C9 . . 109.95(11) y
N8 C9 C10 . 3_566 111.16(12) y
N8 C9 H9A . . 109.6(10) ?
C10 C9 H9A 3_566 . 111.4(10) ?
N8 C9 H9B . . 109.9(10) ?
C10 C9 H9B 3_566 . 108.7(10) ?
H9A C9 H9B . . 105.9(15) ?
N8 C10 C9 . 3_566 110.66(12) y
N8 C10 H10A . . 108.6(9) ?
C9 C10 H10A 3_566 . 111.2(9) ?
N8 C10 H10B . . 108.8(9) ?
C9 C10 H10B 3_566 . 108.7(9) ?
H10A C10 H10B . . 108.9(13) ?
C1 O11 H11 . . 103.3(14) ?
C4 C12 H12A . . 109.6(17) ?
C4 C12 H12B . . 113.6(13) ?
H12A C12 H12B . . 109(2) ?
C4 C12 H12C . . 115.0(18) ?
H12A C12 H12C . . 110(3) ?
H12B C12 H12C . . 99(3) ?

loop_
_geom_bond_atom_site_label_1
_geom_bond_atom_site_label_2
_geom_bond_site_symmetry_2
_geom_bond_distance
_geom_bond_publ_flag
C1 O11 . 1.374(2) y
C1 C2 . 1.393(2) ?
C1 C6 . 1.392(2) ?
C2 C3 . 1.388(2) ?
C2 C7 . 1.511(2) y
C3 C4 . 1.392(2) ?
C3 H3 . 0.92(2) ?
C4 C5 . 1.378(2) ?
C4 C12 . 1.509(2) y
C5 C6 . 1.380(2) ?
C5 H5 . 0.94(2) ?
C6 H6 . 0.93(2) ?
C7 N8 . 1.474(2) y
C7 H7A . 0.98(2) ?
C7 H7B . 1.01(2) ?
N8 C10 . 1.466(2) y
N8 C9 . 1.472(2) y
C9 C10 3_566 1.505(2) y
C9 H9A . 0.92(2) ?
C9 H9B . 1.02(2) ?
C10 C9 3_566 1.505(2) y
C10 H10A . 0.97(2) ?
C10 H10B . 0.99(2) ?
O11 H11 . 0.90(3) ?
C12 H12A . 0.89(3) ?
C12 H12B . 1.01(3) ?
C12 H12C . 0.94(3) ?

loop_
_geom_torsion_atom_site_label_1
_geom_torsion_atom_site_label_2
_geom_torsion_atom_site_label_3
_geom_torsion_atom_site_label_4
_geom_torsion_site_symmetry_4
_geom_torsion
O11 C1 C2 C3 . 179.46(12)
C6 C1 C2 C3 . -0.9(2)
O11 C1 C2 C7 . -3.1(2)
C6 C1 C2 C7 . 176.57(14)
C1 C2 C3 C4 . 0.5(2)
C7 C2 C3 C4 . -177.01(13)
C2 C3 C4 C5 . -0.4(2)
C2 C3 C4 C12 . -179.6(2)
C3 C4 C5 C6 . 0.8(2)
C12 C4 C5 C6 . 180.0(2)
C4 C5 C6 C1 . -1.2(2)
O11 C1 C6 C5 . -179.10(13)
C2 C1 C6 C5 . 1.2(2)
C3 C2 C7 N8 . -142.05(14)
C1 C2 C7 N8 . 40.5(2)
C2 C7 N8 C10 . 66.0(2)
C2 C7 N8 C9 . -173.14(14)
C10 N8 C9 C10 3_566 -57.9(2)
C7 N8 C9 C10 3_566 179.43(13)
C7 N8 C10 C9 3_566 179.18(11)
C9 N8 C10 C9 3_566 57.6(2)
